data_2228369
loop_
_publ_author_name
'Zeh, Julia'
'M\"oller, Melina'
'Strohmann, Carsten'
'Preut, Hans'
'Hiersemann, Martin'

_publ_section_title
;
 {2,2-Bis[(4<i>S</i>)-4-isopropyl-4,5-dihydro-1,3-oxazol-2-yl]propane}bis(<i>N</i>,<i>N</i>-dimethylformamide)copper(II)
 bis[hexafluoridoantimonate(V)]
;
_journal_coeditor_code HB5747
_journal_issue 12
_journal_name_full 'Acta Crystallographica Section E'
_journal_page_first m1688
_journal_paper_doi 10.1107/S1600536810048658
_journal_volume 66
_journal_year 2010
_chemical_formula_iupac '[Cu (C15 H26 N2 O2) (C3 H7 N O)2] [Sb F6]2'
_chemical_formula_moiety 'C21 H40 Cu N4 O4 2+, 2(F6 Sb -)'
_chemical_formula_sum 'C21 H40 Cu F12 N4 O4 Sb2'
_chemical_formula_weight 947.61
_chemical_name_systematic
;
{2,2-Bis[(4<i>S</i>)-4-isopropyl-4,5-dihydro-1,3-oxazol-2-
yl]propane}bis(<i>N</i>,<i>N</i>-dimethylformamide)copper(II)
bis[hexafluoridoantimonate(V)]
;
_space_group_IT_number 19
_symmetry_cell_setting orthorhombic
_symmetry_space_group_name_Hall 'P 2ac 2ab'
_symmetry_space_group_name_H-M 'P 21 21 21'
_atom_sites_solution_hydrogens geom
_atom_sites_solution_primary direct
_atom_sites_solution_secondary difmap
_audit_creation_method SHELXL-97
_cell_angle_alpha 90.00
_cell_angle_beta 90.00
_cell_angle_gamma 90.00
_cell_formula_units_Z 4
_cell_length_a 9.7256(2)
_cell_length_b 15.2444(3)
_cell_length_c 23.2040(5)
_cell_measurement_reflns_used 18634
_cell_measurement_temperature 173(2)
_cell_measurement_theta_max 29.1260
_cell_measurement_theta_min 2.2048
_cell_volume 3440.25(12)
_computing_cell_refinement 'CrysAlis CCD (Oxford Diffraction, 2008)'
_computing_data_collection 'CrysAlis CCD (Oxford Diffraction, 2008)'
_computing_data_reduction 'CrysAlis CCD (Oxford Diffraction, 2008)'
_computing_molecular_graphics 'SHELXTL-Plus (Sheldrick, 2008)'
_computing_publication_material 'SHELXL97 (Sheldrick, 2008) and PLATON (Spek, 2009)'
_computing_structure_refinement 'SHELXL97 (Sheldrick, 2008)'
_computing_structure_solution 'SHELXS97 (Sheldrick, 2008)'
_diffrn_ambient_temperature 173(2)
_diffrn_detector_area_resol_mean 16.0560
_diffrn_measured_fraction_theta_full 0.997
_diffrn_measured_fraction_theta_max 0.997
_diffrn_measurement_device_type 'Oxford Diffraction Xcalibur S CCD'
_diffrn_measurement_method \w
_diffrn_radiation_monochromator graphite
_diffrn_radiation_source 'Enhance (Mo) X-ray Source'
_diffrn_radiation_type MoK\a
_diffrn_radiation_wavelength 0.71073
_diffrn_reflns_av_R_equivalents 0.0457
_diffrn_reflns_av_sigmaI/netI 0.0539
_diffrn_reflns_limit_h_max 13
_diffrn_reflns_limit_h_min -12
_diffrn_reflns_limit_k_max 20
_diffrn_reflns_limit_k_min -20
_diffrn_reflns_limit_l_max 29
_diffrn_reflns_limit_l_min -29
_diffrn_reflns_number 41873
_diffrn_reflns_theta_full 27.00
_diffrn_reflns_theta_max 27.00
_diffrn_reflns_theta_min 2.21
_diffrn_standards_decay_% 0
_exptl_absorpt_coefficient_mu 2.269
_exptl_absorpt_correction_T_max 1.00000
_exptl_absorpt_correction_T_min 0.82036
_exptl_absorpt_correction_type multi-scan
_exptl_absorpt_process_details
;
(CrysAlis RED; Oxford Diffraction, 2008)
;
_exptl_crystal_colour blue
_exptl_crystal_density_diffrn 1.830
_exptl_crystal_density_method 'not measured'
_exptl_crystal_description block
_exptl_crystal_F_000 1860
_exptl_crystal_size_max 0.30
_exptl_crystal_size_mid 0.20
_exptl_crystal_size_min 0.10
_refine_diff_density_max 0.809
_refine_diff_density_min -0.519
_refine_ls_abs_structure_details 'Flack (1983), <b>3264</b> Friedel pairs'
_refine_ls_abs_structure_Flack -0.008(10)
_refine_ls_extinction_method none
_refine_ls_goodness_of_fit_ref 1.036
_refine_ls_hydrogen_treatment constr
_refine_ls_matrix_type full
_refine_ls_number_parameters 407
_refine_ls_number_reflns 7479
_refine_ls_number_restraints 0
_refine_ls_restrained_S_all 1.036
_refine_ls_R_factor_all 0.0394
_refine_ls_R_factor_gt 0.0271
_refine_ls_shift/su_max 0.002
_refine_ls_shift/su_mean 0.000
_refine_ls_structure_factor_coef Fsqd
_refine_ls_weighting_details 'calc w=1/[\s^2^(Fo^2^)+(0.0104P)^2^] where P=(Fo^2^+2Fc^2^)/3'
_refine_ls_weighting_scheme calc
_refine_ls_wR_factor_gt 0.0365
_refine_ls_wR_factor_ref 0.0373
_reflns_number_gt 6078
_reflns_number_total 7479
_reflns_threshold_expression I>2\s(I)
_cod_data_source_file hb5747.cif
_cod_data_source_block I
_cod_database_code 2228369
_cod_database_fobs_code 2228369

loop_
_symmetry_equiv_pos_as_xyz
'x, y, z'
'-x+1/2, -y, z+1/2'
'x+1/2, -y+1/2, -z'
'-x, y+1/2, -z+1/2'

loop_
_atom_site_type_symbol
_atom_site_label
_atom_site_fract_x
_atom_site_fract_y
_atom_site_fract_z
_atom_site_U_iso_or_equiv
_atom_site_adp_type
_atom_site_calc_flag
_atom_site_refinement_flags
_atom_site_occupancy
_atom_site_disorder_assembly
_atom_site_disorder_group
C C1 0.5137(4) -0.0127(2) 0.49613(13) 0.0289(9) Uani d . 1 . .
H H1 0.4400 -0.0272 0.5213 0.035 Uiso calc R 1 . .
C C2 0.6042(3) -0.0081(2) 0.40077(13) 0.0401(10) Uani d . 1 . .
H H2A 0.6808 0.0202 0.4210 0.060 Uiso calc R 1 . .
H H2B 0.5682 0.0317 0.3712 0.060 Uiso calc R 1 . .
H H2C 0.6367 -0.0622 0.3825 0.060 Uiso calc R 1 . .
C C3 0.3714(4) -0.0676(3) 0.41833(15) 0.0533(12) Uani d . 1 . .
H H3A 0.3091 -0.0825 0.4500 0.080 Uiso calc R 1 . .
H H3B 0.3947 -0.1209 0.3968 0.080 Uiso calc R 1 . .
H H3C 0.3264 -0.0256 0.3925 0.080 Uiso calc R 1 . .
C C4 0.4588(3) 0.1619(2) 0.58081(13) 0.0256(8) Uani d . 1 . .
H H4 0.5160 0.1732 0.5484 0.031 Uiso calc R 1 . .
C C5 0.2758(4) 0.2059(3) 0.64305(15) 0.0542(12) Uani d . 1 . .
H H5A 0.2778 0.1441 0.6548 0.081 Uiso calc R 1 . .
H H5B 0.1810 0.2231 0.6343 0.081 Uiso calc R 1 . .
H H5C 0.3114 0.2425 0.6744 0.081 Uiso calc R 1 . .
C C6 0.3425(4) 0.2977(2) 0.55892(15) 0.0454(10) Uani d . 1 . .
H H6A 0.3591 0.3486 0.5837 0.068 Uiso calc R 1 . .
H H6B 0.2484 0.3001 0.5439 0.068 Uiso calc R 1 . .
H H6C 0.4078 0.2982 0.5268 0.068 Uiso calc R 1 . .
C C7 0.4543(3) 0.0165(2) 0.74066(13) 0.0287(9) Uani d . 1 . .
H H7 0.4068 0.0057 0.7031 0.034 Uiso calc R 1 . .
C C8 0.4871(4) -0.0730(2) 0.76668(15) 0.0483(12) Uani d . 1 . .
H H8A 0.5467 -0.1059 0.7403 0.073 Uiso calc R 1 . .
H H8B 0.4015 -0.1057 0.7728 0.073 Uiso calc R 1 . .
H H8C 0.5342 -0.0651 0.8036 0.073 Uiso calc R 1 . .
C C9 0.3533(4) 0.0675(3) 0.77929(14) 0.0444(11) Uani d . 1 . .
H H9A 0.3973 0.0803 0.8164 0.067 Uiso calc R 1 . .
H H9B 0.2707 0.0320 0.7857 0.067 Uiso calc R 1 . .
H H9C 0.3278 0.1226 0.7604 0.067 Uiso calc R 1 . .
C C10 0.5804(3) 0.0722(2) 0.72801(12) 0.0211(8) Uani d . 1 . .
H H10 0.5518 0.1305 0.7123 0.025 Uiso calc R 1 . .
C C11 0.6784(4) 0.0848(2) 0.77903(13) 0.0324(9) Uani d . 1 . .
H H11A 0.7194 0.1443 0.7786 0.039 Uiso calc R 1 . .
H H11B 0.6298 0.0761 0.8161 0.039 Uiso calc R 1 . .
C C12 0.7743(3) -0.0033(2) 0.71476(13) 0.0253(8) Uani d . 1 . .
C C13 0.8862(3) -0.0654(2) 0.69651(13) 0.0299(9) Uani d . 1 . .
C C14 0.8660(4) -0.1533(2) 0.72814(14) 0.0482(11) Uani d . 1 . .
H H14A 0.8620 -0.1428 0.7698 0.072 Uiso calc R 1 . .
H H14B 0.9432 -0.1924 0.7194 0.072 Uiso calc R 1 . .
H H14C 0.7800 -0.1806 0.7153 0.072 Uiso calc R 1 . .
C C15 1.0259(3) -0.0252(3) 0.71247(15) 0.0457(11) Uani d . 1 . .
H H15A 1.0368 0.0312 0.6927 0.069 Uiso calc R 1 . .
H H15B 1.0997 -0.0650 0.7006 0.069 Uiso calc R 1 . .
H H15C 1.0303 -0.0161 0.7542 0.069 Uiso calc R 1 . .
C C16 0.8874(3) -0.0824(2) 0.63266(13) 0.0241(8) Uani d . 1 . .
C C17 0.9624(4) -0.1531(2) 0.55485(14) 0.0317(9) Uani d . 1 . .
H H17A 0.9144 -0.2091 0.5469 0.038 Uiso calc R 1 . .
H H17B 1.0517 -0.1530 0.5343 0.038 Uiso calc R 1 . .
C C18 0.8747(3) -0.0751(2) 0.53675(13) 0.0221(8) Uani d . 1 . .
H H18 0.7999 -0.0951 0.5103 0.027 Uiso calc R 1 . .
C C19 0.9522(4) 0.0016(2) 0.50941(13) 0.0295(9) Uani d . 1 . .
H H19 0.8849 0.0508 0.5049 0.035 Uiso calc R 1 . .
C C20 1.0693(4) 0.0358(2) 0.54629(15) 0.0429(10) Uani d . 1 . .
H H20A 1.0330 0.0564 0.5833 0.064 Uiso calc R 1 . .
H H20B 1.1149 0.0845 0.5264 0.064 Uiso calc R 1 . .
H H20C 1.1358 -0.0114 0.5530 0.064 Uiso calc R 1 . .
C C21 1.0018(4) -0.0230(3) 0.44894(15) 0.0426(10) Uani d . 1 . .
H H21A 1.0490 0.0273 0.4316 0.064 Uiso calc R 1 . .
H H21B 0.9227 -0.0393 0.4251 0.064 Uiso calc R 1 . .
H H21C 1.0654 -0.0726 0.4515 0.064 Uiso calc R 1 . .
Cu Cu 0.64767(4) 0.02331(2) 0.602048(15) 0.01965(9) Uani d . 1 . .
F F1 0.8666(3) 0.37550(14) 0.65651(10) 0.0660(8) Uani d . 1 . .
F F2 0.7212(2) 0.32927(15) 0.56382(10) 0.0693(8) Uani d . 1 . .
F F3 0.6661(2) 0.25671(14) 0.66418(9) 0.0605(7) Uani d . 1 . .
F F4 0.9252(2) 0.20713(17) 0.67247(9) 0.0705(7) Uani d . 1 . .
F F5 0.77901(19) 0.16435(12) 0.58166(8) 0.0398(5) Uani d . 1 . .
F F6 0.97787(19) 0.28174(17) 0.57245(9) 0.0569(6) Uani d . 1 . .
F F7 0.5062(2) -0.10547(12) 0.61729(9) 0.0539(6) Uani d . 1 . .
F F8 0.3044(3) -0.15540(19) 0.54937(11) 0.0903(10) Uani d . 1 . .
F F9 0.5315(3) -0.2408(2) 0.55262(12) 0.1229(13) Uani d . 1 . .
F F10 0.3038(3) -0.31014(16) 0.59552(11) 0.1034(10) Uani d . 1 . .
F F11 0.5076(3) -0.26059(18) 0.66505(11) 0.0897(9) Uani d . 1 . .
F F12 0.2818(2) -0.1733(2) 0.66203(12) 0.0942(10) Uani d . 1 . .
N N1 0.4964(3) -0.02873(19) 0.44157(11) 0.0281(7) Uani d . 1 . .
N N2 0.3604(3) 0.21768(18) 0.59222(10) 0.0273(7) Uani d . 1 . .
N N3 0.6737(3) 0.02687(16) 0.68626(9) 0.0188(6) Uani d . 1 . .
N N4 0.8145(3) -0.04765(16) 0.59293(10) 0.0192(6) Uani d . 1 . .
O O1 0.6184(2) 0.01985(15) 0.51831(8) 0.0240(5) Uani d . 1 . .
O O2 0.4822(2) 0.09465(13) 0.60992(9) 0.0232(5) Uani d . 1 . .
O O3 0.7822(2) 0.01878(17) 0.77070(9) 0.0345(6) Uani d . 1 . .
O O4 0.9819(2) -0.14044(14) 0.61644(10) 0.0347(6) Uani d . 1 . .
Sb Sb1 0.82253(2) 0.270184(15) 0.619240(9) 0.02832(6) Uani d . 1 . .
Sb Sb2 0.40579(2) -0.208325(15) 0.607463(10) 0.03231(6) Uani d . 1 . .

loop_
_atom_site_aniso_label
_atom_site_aniso_U_11
_atom_site_aniso_U_22
_atom_site_aniso_U_33
_atom_site_aniso_U_12
_atom_site_aniso_U_13
_atom_site_aniso_U_23
C1 0.037(2) 0.032(2) 0.0181(19) 0.007(2) 0.0039(16) 0.0065(17)
C2 0.046(2) 0.056(3) 0.0185(18) 0.013(2) 0.0007(17) -0.0003(17)
C3 0.058(3) 0.071(3) 0.030(2) -0.024(3) -0.0164(19) 0.002(2)
C4 0.026(2) 0.032(2) 0.0195(18) -0.0009(19) 0.0029(15) -0.0005(17)
C5 0.046(2) 0.073(3) 0.043(2) 0.040(3) 0.0168(18) 0.009(2)
C6 0.051(3) 0.034(2) 0.051(2) 0.017(2) -0.004(2) 0.0040(19)
C7 0.033(2) 0.041(2) 0.0115(17) -0.015(2) 0.0025(14) 0.0001(16)
C8 0.065(3) 0.048(3) 0.032(2) -0.015(2) 0.011(2) 0.007(2)
C9 0.046(3) 0.061(3) 0.026(2) -0.014(2) 0.0115(18) -0.0117(19)
C10 0.0221(19) 0.028(2) 0.0135(16) 0.0001(18) -0.0008(14) -0.0016(14)
C11 0.034(2) 0.041(2) 0.0223(18) 0.004(2) 0.0015(17) -0.0109(16)
C12 0.025(2) 0.032(2) 0.0185(18) -0.0036(18) -0.0003(14) 0.0049(16)
C13 0.032(2) 0.035(2) 0.0219(18) 0.005(2) -0.0057(15) 0.0043(16)
C14 0.066(3) 0.047(3) 0.032(2) 0.014(2) 0.000(2) 0.0125(19)
C15 0.039(2) 0.072(3) 0.027(2) 0.015(2) -0.0120(17) -0.013(2)
C16 0.025(2) 0.0183(18) 0.0286(19) -0.0002(17) 0.0016(15) 0.0023(15)
C17 0.038(2) 0.023(2) 0.034(2) 0.0064(19) 0.0071(17) -0.0083(17)
C18 0.020(2) 0.023(2) 0.0231(18) 0.0025(17) 0.0029(13) -0.0055(15)
C19 0.034(2) 0.030(2) 0.0244(19) 0.0044(19) 0.0065(15) -0.0016(16)
C20 0.046(3) 0.038(2) 0.044(2) -0.010(2) 0.008(2) 0.000(2)
C21 0.042(2) 0.050(3) 0.036(2) 0.000(2) 0.0171(18) -0.004(2)
Cu 0.0244(2) 0.0223(2) 0.01230(19) 0.00190(19) 0.00036(16) 0.00085(17)
F1 0.089(2) 0.0442(14) 0.0649(17) -0.0308(14) 0.0121(13) -0.0198(12)
F2 0.0860(19) 0.0492(16) 0.0727(18) 0.0242(14) -0.0256(14) 0.0122(13)
F3 0.0603(13) 0.0506(15) 0.0704(15) -0.0135(13) 0.0353(12) -0.0259(12)
F4 0.0802(17) 0.0779(18) 0.0534(14) 0.0076(17) -0.0219(12) 0.0184(15)
F5 0.0443(13) 0.0282(12) 0.0470(13) -0.0084(10) 0.0141(9) -0.0097(10)
F6 0.0401(12) 0.0687(18) 0.0618(14) -0.0192(14) 0.0148(10) -0.0022(14)
F7 0.0751(15) 0.0443(13) 0.0422(14) -0.0327(11) -0.0080(12) 0.0008(12)
F8 0.0765(19) 0.108(2) 0.0861(19) -0.0432(18) -0.0446(16) 0.0576(17)
F9 0.123(2) 0.145(3) 0.101(2) -0.017(2) 0.0507(19) -0.077(2)
F10 0.166(3) 0.0594(18) 0.085(2) -0.0660(19) -0.0287(19) 0.0046(15)
F11 0.097(2) 0.068(2) 0.105(2) 0.0046(16) -0.0373(16) 0.0335(18)
F12 0.0541(17) 0.135(3) 0.094(2) -0.0123(17) 0.0283(14) -0.028(2)
N1 0.0313(17) 0.0369(19) 0.0161(15) 0.0008(16) -0.0018(13) 0.0025(14)
N2 0.0270(15) 0.0310(17) 0.0238(14) 0.0080(16) -0.0014(11) 0.0036(13)
N3 0.0200(15) 0.0206(15) 0.0159(13) -0.0055(15) 0.0026(12) 0.0018(11)
N4 0.0227(15) 0.0151(14) 0.0197(14) 0.0004(14) 0.0028(12) 0.0004(11)
O1 0.0245(14) 0.0312(14) 0.0164(12) 0.0012(12) -0.0031(9) -0.0015(10)
O2 0.0267(12) 0.0247(12) 0.0184(12) 0.0055(10) 0.0031(10) 0.0070(11)
O3 0.0385(15) 0.0518(18) 0.0131(12) 0.0099(14) -0.0065(10) -0.0055(12)
O4 0.0393(14) 0.0307(14) 0.0340(15) 0.0170(12) -0.0026(12) -0.0011(13)
Sb1 0.03023(13) 0.02309(12) 0.03164(13) -0.00408(12) -0.00031(11) -0.00031(11)
Sb2 0.04411(15) 0.02205(13) 0.03076(13) -0.00479(12) -0.00402(11) -0.00098(11)

loop_
_atom_type_symbol
_atom_type_description
_atom_type_scat_dispersion_real
_atom_type_scat_dispersion_imag
_atom_type_scat_source
C C 0.0033 0.0016 'International Tables Vol C Tables 4.2.6.8 and 6.1.1.4'
H H 0.0000 0.0000 'International Tables Vol C Tables 4.2.6.8 and 6.1.1.4'
O O 0.0106 0.0060 'International Tables Vol C Tables 4.2.6.8 and 6.1.1.4'
Cu Cu 0.3201 1.2651 'International Tables Vol C Tables 4.2.6.8 and 6.1.1.4'
Sb Sb -0.5866 1.5461 'International Tables Vol C Tables 4.2.6.8 and 6.1.1.4'
F F 0.0171 0.0103 'International Tables Vol C Tables 4.2.6.8 and 6.1.1.4'
N N 0.0061 0.0033 'International Tables Vol C Tables 4.2.6.8 and 6.1.1.4'

loop_
_geom_angle_atom_site_label_1
_geom_angle_atom_site_label_2
_geom_angle_atom_site_label_3
_geom_angle_site_symmetry_1
_geom_angle_site_symmetry_3
_geom_angle
_geom_angle_publ_flag
O1 C1 N1 . . 125.7(3) ?
O1 C1 H1 . . 117.1 ?
N1 C1 H1 . . 117.1 ?
N1 C2 H2A . . 109.5 ?
N1 C2 H2B . . 109.5 ?
H2A C2 H2B . . 109.5 ?
N1 C2 H2C . . 109.5 ?
H2A C2 H2C . . 109.5 ?
H2B C2 H2C . . 109.5 ?
N1 C3 H3A . . 109.5 ?
N1 C3 H3B . . 109.5 ?
H3A C3 H3B . . 109.5 ?
N1 C3 H3C . . 109.5 ?
H3A C3 H3C . . 109.5 ?
H3B C3 H3C . . 109.5 ?
O2 C4 N2 . . 123.9(3) ?
O2 C4 H4 . . 118.1 ?
N2 C4 H4 . . 118.1 ?
N2 C5 H5A . . 109.5 ?
N2 C5 H5B . . 109.5 ?
H5A C5 H5B . . 109.5 ?
N2 C5 H5C . . 109.5 ?
H5A C5 H5C . . 109.5 ?
H5B C5 H5C . . 109.5 ?
N2 C6 H6A . . 109.5 ?
N2 C6 H6B . . 109.5 ?
H6A C6 H6B . . 109.5 ?
N2 C6 H6C . . 109.5 ?
H6A C6 H6C . . 109.5 ?
H6B C6 H6C . . 109.5 ?
C10 C7 C8 . . 114.1(3) ?
C10 C7 C9 . . 110.1(3) ?
C8 C7 C9 . . 110.8(3) ?
C10 C7 H7 . . 107.2 ?
C8 C7 H7 . . 107.2 ?
C9 C7 H7 . . 107.2 ?
C7 C8 H8A . . 109.5 ?
C7 C8 H8B . . 109.5 ?
H8A C8 H8B . . 109.5 ?
C7 C8 H8C . . 109.5 ?
H8A C8 H8C . . 109.5 ?
H8B C8 H8C . . 109.5 ?
C7 C9 H9A . . 109.5 ?
C7 C9 H9B . . 109.5 ?
H9A C9 H9B . . 109.5 ?
C7 C9 H9C . . 109.5 ?
H9A C9 H9C . . 109.5 ?
H9B C9 H9C . . 109.5 ?
N3 C10 C7 . . 110.8(3) ?
N3 C10 C11 . . 100.4(2) ?
C7 C10 C11 . . 115.0(3) ?
N3 C10 H10 . . 110.1 ?
C7 C10 H10 . . 110.1 ?
C11 C10 H10 . . 110.1 ?
O3 C11 C10 . . 104.2(2) ?
O3 C11 H11A . . 110.9 ?
C10 C11 H11A . . 110.9 ?
O3 C11 H11B . . 110.9 ?
C10 C11 H11B . . 110.9 ?
H11A C11 H11B . . 108.9 ?
N3 C12 O3 . . 117.2(3) ?
N3 C12 C13 . . 129.8(3) ?
O3 C12 C13 . . 112.9(3) ?
C12 C13 C16 . . 113.1(3) ?
C12 C13 C15 . . 108.7(3) ?
C16 C13 C15 . . 107.4(3) ?
C12 C13 C14 . . 108.8(3) ?
C16 C13 C14 . . 108.7(3) ?
C15 C13 C14 . . 110.2(3) ?
C13 C14 H14A . . 109.5 ?
C13 C14 H14B . . 109.5 ?
H14A C14 H14B . . 109.5 ?
C13 C14 H14C . . 109.5 ?
H14A C14 H14C . . 109.5 ?
H14B C14 H14C . . 109.5 ?
C13 C15 H15A . . 109.5 ?
C13 C15 H15B . . 109.5 ?
H15A C15 H15B . . 109.5 ?
C13 C15 H15C . . 109.5 ?
H15A C15 H15C . . 109.5 ?
H15B C15 H15C . . 109.5 ?
N4 C16 O4 . . 117.1(3) ?
N4 C16 C13 . . 129.4(3) ?
O4 C16 C13 . . 113.5(3) ?
O4 C17 C18 . . 103.9(2) ?
O4 C17 H17A . . 111.0 ?
C18 C17 H17A . . 111.0 ?
O4 C17 H17B . . 111.0 ?
C18 C17 H17B . . 111.0 ?
H17A C17 H17B . . 109.0 ?
N4 C18 C17 . . 101.4(2) ?
N4 C18 C19 . . 110.0(3) ?
C17 C18 C19 . . 115.8(3) ?
N4 C18 H18 . . 109.7 ?
C17 C18 H18 . . 109.7 ?
C19 C18 H18 . . 109.7 ?
C20 C19 C18 . . 113.5(3) ?
C20 C19 C21 . . 111.4(3) ?
C18 C19 C21 . . 110.4(3) ?
C20 C19 H19 . . 107.1 ?
C18 C19 H19 . . 107.1 ?
C21 C19 H19 . . 107.1 ?
C19 C20 H20A . . 109.5 ?
C19 C20 H20B . . 109.5 ?
H20A C20 H20B . . 109.5 ?
C19 C20 H20C . . 109.5 ?
H20A C20 H20C . . 109.5 ?
H20B C20 H20C . . 109.5 ?
C19 C21 H21A . . 109.5 ?
C19 C21 H21B . . 109.5 ?
H21A C21 H21B . . 109.5 ?
C19 C21 H21C . . 109.5 ?
H21A C21 H21C . . 109.5 ?
H21B C21 H21C . . 109.5 ?
O2 Cu N4 . . 179.10(10) ?
O2 Cu O1 . . 89.32(9) ?
N4 Cu O1 . . 89.90(9) ?
O2 Cu N3 . . 89.86(10) ?
N4 Cu N3 . . 90.92(10) y
O1 Cu N3 . . 179.05(10) ?
O2 Cu F7 . . 88.26(8) ?
N4 Cu F7 . . 92.21(9) ?
O1 Cu F7 . . 92.32(8) ?
N3 Cu F7 . . 87.16(9) ?
O2 Cu F5 . . 87.74(8) ?
N4 Cu F5 . . 91.75(8) ?
O1 Cu F5 . . 84.92(8) ?
N3 Cu F5 . . 95.54(8) ?
F7 Cu F5 . . 175.16(7) ?
Sb1 F5 Cu . . 138.67(9) y
Sb2 F7 Cu . . 164.27(12) y
C1 N1 C2 . . 120.1(3) ?
C1 N1 C3 . . 123.0(3) ?
C2 N1 C3 . . 116.8(3) ?
C4 N2 C5 . . 120.0(3) ?
C4 N2 C6 . . 121.7(3) ?
C5 N2 C6 . . 117.9(3) ?
C12 N3 C10 . . 107.3(2) ?
C12 N3 Cu . . 127.3(2) ?
C10 N3 Cu . . 125.2(2) ?
C16 N4 C18 . . 107.3(3) ?
C16 N4 Cu . . 127.6(2) ?
C18 N4 Cu . . 125.06(19) ?
C1 O1 Cu . . 122.6(2) ?
C4 O2 Cu . . 123.9(2) ?
C12 O3 C11 . . 105.4(2) ?
C16 O4 C17 . . 106.0(2) ?
F2 Sb1 F3 . . 90.45(11) ?
F2 Sb1 F4 . . 177.53(11) ?
F3 Sb1 F4 . . 90.55(10) ?
F2 Sb1 F6 . . 88.91(11) ?
F3 Sb1 F6 . . 178.42(10) ?
F4 Sb1 F6 . . 90.03(10) ?
F2 Sb1 F1 . . 91.46(11) ?
F3 Sb1 F1 . . 91.31(9) ?
F4 Sb1 F1 . . 90.78(11) ?
F6 Sb1 F1 . . 90.14(10) ?
F2 Sb1 F5 . . 88.61(10) ?
F3 Sb1 F5 . . 88.92(8) ?
F4 Sb1 F5 . . 89.16(10) ?
F6 Sb1 F5 . . 89.63(9) ?
F1 Sb1 F5 . . 179.76(10) ?
F12 Sb2 F9 . . 178.67(15) ?
F12 Sb2 F11 . . 88.77(13) ?
F9 Sb2 F11 . . 91.63(14) ?
F12 Sb2 F8 . . 91.47(13) ?
F9 Sb2 F8 . . 88.12(14) ?
F11 Sb2 F8 . . 179.62(12) ?
F12 Sb2 F7 . . 90.88(11) ?
F9 Sb2 F7 . . 87.85(12) ?
F11 Sb2 F7 . . 89.62(11) ?
F8 Sb2 F7 . . 90.09(10) ?
F12 Sb2 F10 . . 89.71(13) ?
F9 Sb2 F10 . . 91.55(14) ?
F11 Sb2 F10 . . 91.94(12) ?
F8 Sb2 F10 . . 88.36(12) ?
F7 Sb2 F10 . . 178.35(11) ?

loop_
_geom_bond_atom_site_label_1
_geom_bond_atom_site_label_2
_geom_bond_site_symmetry_2
_geom_bond_distance
_geom_bond_publ_flag
C1 O1 . 1.245(4) ?
C1 N1 . 1.300(4) ?
C1 H1 . 0.9500 ?
C2 N1 . 1.448(4) ?
C2 H2A . 0.9800 ?
C2 H2B . 0.9800 ?
C2 H2C . 0.9800 ?
C3 N1 . 1.456(4) ?
C3 H3A . 0.9800 ?
C3 H3B . 0.9800 ?
C3 H3C . 0.9800 ?
C4 O2 . 1.249(4) ?
C4 N2 . 1.307(4) ?
C4 H4 . 0.9500 ?
C5 N2 . 1.450(4) ?
C5 H5A . 0.9800 ?
C5 H5B . 0.9800 ?
C5 H5C . 0.9800 ?
C6 N2 . 1.454(4) ?
C6 H6A . 0.9800 ?
C6 H6B . 0.9800 ?
C6 H6C . 0.9800 ?
C7 C10 . 1.521(4) ?
C7 C8 . 1.526(5) ?
C7 C9 . 1.540(5) ?
C7 H7 . 1.0000 ?
C8 H8A . 0.9800 ?
C8 H8B . 0.9800 ?
C8 H8C . 0.9800 ?
C9 H9A . 0.9800 ?
C9 H9B . 0.9800 ?
C9 H9C . 0.9800 ?
C10 N3 . 1.497(4) ?
C10 C11 . 1.532(4) ?
C10 H10 . 1.0000 ?
C11 O3 . 1.439(4) ?
C11 H11A . 0.9900 ?
C11 H11B . 0.9900 ?
C12 N3 . 1.268(4) ?
C12 O3 . 1.343(4) ?
C12 C13 . 1.503(5) ?
C13 C16 . 1.504(4) ?
C13 C15 . 1.536(4) ?
C13 C14 . 1.540(5) ?
C14 H14A . 0.9800 ?
C14 H14B . 0.9800 ?
C14 H14C . 0.9800 ?
C15 H15A . 0.9800 ?
C15 H15B . 0.9800 ?
C15 H15C . 0.9800 ?
C16 N4 . 1.278(4) ?
C16 O4 . 1.330(4) ?
C17 O4 . 1.455(4) ?
C17 C18 . 1.523(4) ?
C17 H17A . 0.9900 ?
C17 H17B . 0.9900 ?
C18 N4 . 1.489(4) ?
C18 C19 . 1.529(4) ?
C18 H18 . 1.0000 ?
C19 C20 . 1.517(4) ?
C19 C21 . 1.530(4) ?
C19 H19 . 1.0000 ?
C20 H20A . 0.9800 ?
C20 H20B . 0.9800 ?
C20 H20C . 0.9800 ?
C21 H21A . 0.9800 ?
C21 H21B . 0.9800 ?
C21 H21C . 0.9800 ?
Cu O2 . 1.951(2) y
Cu N4 . 1.962(2) y
Cu O1 . 1.964(2) y
Cu N3 . 1.971(2) y
Cu F7 . 2.4232(18) y
Cu F5 . 2.5452(19) y
F1 Sb1 . 1.873(2) ?
F2 Sb1 . 1.854(2) ?
F3 Sb1 . 1.8560(18) ?
F4 Sb1 . 1.856(2) ?
F5 Sb1 . 1.8822(18) ?
F6 Sb1 . 1.8687(19) ?
F7 Sb2 . 1.8613(18) ?
F8 Sb2 . 1.855(2) ?
F9 Sb2 . 1.832(2) ?
F10 Sb2 . 1.863(2) ?
F11 Sb2 . 1.844(2) ?
F12 Sb2 . 1.828(2) ?

loop_
_geom_torsion_atom_site_label_1
_geom_torsion_atom_site_label_2
_geom_torsion_atom_site_label_3
_geom_torsion_atom_site_label_4
_geom_torsion_site_symmetry_1
_geom_torsion_site_symmetry_2
_geom_torsion_site_symmetry_3
_geom_torsion_site_symmetry_4
_geom_torsion
_geom_torsion_publ_flag
C8 C7 C10 N3 . . . . 59.8(3) ?
C9 C7 C10 N3 . . . . -174.9(3) ?
C8 C7 C10 C11 . . . . -53.1(4) ?
C9 C7 C10 C11 . . . . 72.1(4) ?
N3 C10 C11 O3 . . . . -22.7(3) ?
C7 C10 C11 O3 . . . . 96.3(3) ?
N3 C12 C13 C16 . . . . 9.9(5) ?
O3 C12 C13 C16 . . . . -173.6(3) ?
N3 C12 C13 C15 . . . . 129.1(4) ?
O3 C12 C13 C15 . . . . -54.4(4) ?
N3 C12 C13 C14 . . . . -110.9(4) ?
O3 C12 C13 C14 . . . . 65.6(4) ?
C12 C13 C16 N4 . . . . 5.2(5) ?
C15 C13 C16 N4 . . . . -114.8(4) ?
C14 C13 C16 N4 . . . . 126.0(4) ?
C12 C13 C16 O4 . . . . -177.0(3) ?
C15 C13 C16 O4 . . . . 63.0(4) ?
C14 C13 C16 O4 . . . . -56.2(4) ?
O4 C17 C18 N4 . . . . -20.0(3) ?
O4 C17 C18 C19 . . . . 99.0(3) ?
N4 C18 C19 C20 . . . . 59.9(4) ?
C17 C18 C19 C20 . . . . -54.3(4) ?
N4 C18 C19 C21 . . . . -174.2(3) ?
C17 C18 C19 C21 . . . . 71.6(4) ?
O2 Cu F5 Sb1 . . . . 62.36(16) ?
N4 Cu F5 Sb1 . . . . -118.37(16) ?
O1 Cu F5 Sb1 . . . . 151.89(16) ?
N3 Cu F5 Sb1 . . . . -27.28(17) ?
O2 Cu F7 Sb2 . . . . 106.6(4) ?
N4 Cu F7 Sb2 . . . . -72.7(4) ?
O1 Cu F7 Sb2 . . . . 17.3(4) ?
N3 Cu F7 Sb2 . . . . -163.5(4) ?
O1 C1 N1 C2 . . . . -0.3(5) ?
O1 C1 N1 C3 . . . . 179.5(3) ?
O2 C4 N2 C5 . . . . 3.6(5) ?
O2 C4 N2 C6 . . . . 176.4(3) ?
O3 C12 N3 C10 . . . . -6.7(4) ?
C13 C12 N3 C10 . . . . 169.7(3) ?
O3 C12 N3 Cu . . . . 169.3(2) ?
C13 C12 N3 Cu . . . . -14.2(5) ?
C7 C10 N3 C12 . . . . -103.8(3) ?
C11 C10 N3 C12 . . . . 18.2(3) ?
C7 C10 N3 Cu . . . . 80.0(3) ?
C11 C10 N3 Cu . . . . -158.0(2) ?
O2 Cu N3 C12 . . . . -174.6(3) ?
N4 Cu N3 C12 . . . . 4.9(3) ?
F7 Cu N3 C12 . . . . 97.1(3) ?
F5 Cu N3 C12 . . . . -86.9(3) ?
O2 Cu N3 C10 . . . . 0.8(2) ?
N4 Cu N3 C10 . . . . -179.7(2) ?
F7 Cu N3 C10 . . . . -87.5(2) ?
F5 Cu N3 C10 . . . . 88.5(2) ?
O4 C16 N4 C18 . . . . -8.3(4) ?
C13 C16 N4 C18 . . . . 169.4(3) ?
O4 C16 N4 Cu . . . . 168.4(2) ?
C13 C16 N4 Cu . . . . -13.8(5) ?
C17 C18 N4 C16 . . . . 17.6(3) ?
C19 C18 N4 C16 . . . . -105.6(3) ?
C17 C18 N4 Cu . . . . -159.3(2) ?
C19 C18 N4 Cu . . . . 77.5(3) ?
O1 Cu N4 C16 . . . . -171.4(3) ?
N3 Cu N4 C16 . . . . 8.1(3) ?
F7 Cu N4 C16 . . . . -79.1(3) ?
F5 Cu N4 C16 . . . . 103.7(3) ?
O1 Cu N4 C18 . . . . 4.8(2) ?
N3 Cu N4 C18 . . . . -175.7(2) ?
F7 Cu N4 C18 . . . . 97.1(2) ?
F5 Cu N4 C18 . . . . -80.1(2) ?
N1 C1 O1 Cu . . . . -169.4(3) ?
O2 Cu O1 C1 . . . . -61.1(3) ?
N4 Cu O1 C1 . . . . 119.4(3) ?
F7 Cu O1 C1 . . . . 27.2(3) ?
F5 Cu O1 C1 . . . . -148.9(3) ?
N2 C4 O2 Cu . . . . -168.2(2) ?
O1 Cu O2 C4 . . . . -50.1(2) ?
N3 Cu O2 C4 . . . . 130.4(3) ?
F7 Cu O2 C4 . . . . -142.4(3) ?
F5 Cu O2 C4 . . . . 34.9(2) ?
N3 C12 O3 C11 . . . . -9.1(4) ?
C13 C12 O3 C11 . . . . 173.9(3) ?
C10 C11 O3 C12 . . . . 20.0(3) ?
N4 C16 O4 C17 . . . . -5.6(4) ?
C13 C16 O4 C17 . . . . 176.3(3) ?
C18 C17 O4 C16 . . . . 16.4(3) ?
Cu F5 Sb1 F2 . . . . -116.14(16) ?
Cu F5 Sb1 F3 . . . . -25.67(15) ?
Cu F5 Sb1 F4 . . . . 64.90(15) ?
Cu F5 Sb1 F6 . . . . 154.94(15) ?
Cu F7 Sb2 F12 . . . . -145.8(4) ?
Cu F7 Sb2 F9 . . . . 33.8(4) ?
Cu F7 Sb2 F11 . . . . 125.5(4) ?
Cu F7 Sb2 F8 . . . . -54.3(4) ?
